data_7018967
loop_
_publ_author_name
'Simon, Petr'
'Jambor, Roman'
'R\%u\<zi\<cka, Ale\<s'
'Ly\<cka, Anton\'in'
'De Proft, Frank'
'Dost\'al, Libor'

_publ_section_title
;
 Monomeric organoantimony(iii) sulphide and selenide with terminal Sb-E
 bond (E = S, Se). Synthesis, structure and theoretical consideration.
;
_journal_issue 17
_journal_name_full 'Dalton transactions (Cambridge, England : 2003)'
_journal_page_first 5140
_journal_page_last 5143
_journal_paper_doi 10.1039/c2dt30146f
_journal_volume 41
_journal_year 2012
_chemical_formula_moiety 'C26 H27 N2 Sb Se'
_chemical_formula_sum 'C26 H27 N2 Sb Se'
_chemical_formula_weight 568.21
_chemical_name_systematic
;
?
;
_space_group_IT_number 19
_symmetry_cell_setting orthorhombic
_symmetry_space_group_name_Hall 'P 2ac 2ab'
_symmetry_space_group_name_H-M 'P 21 21 21'
_atom_sites_solution_hydrogens geom
_atom_sites_solution_primary direct
_atom_sites_solution_secondary difmap
_audit_creation_method SHELXL-97
_cell_angle_alpha 90
_cell_angle_beta 90
_cell_angle_gamma 90
_cell_formula_units_Z 4
_cell_length_a 12.0599(7)
_cell_length_b 12.2821(11)
_cell_length_c 16.2390(8)
_cell_measurement_reflns_used 18542
_cell_measurement_temperature 150(1)
_cell_measurement_theta_max 27.5
_cell_measurement_theta_min 1
_cell_volume 2405.3(3)
_computing_cell_refinement 'COLLECT and DENZO'
_computing_data_collection 'COLLECT (Hooft, 1998) and DENZO (Otwinowski & Minor, 1997)'
_computing_data_reduction 'COLLECT and DENZO'
_computing_molecular_graphics 'PLATON (Spek, 2003)'
_computing_publication_material 'SHELXL-97 (Sheldrick, 2008)'
_computing_structure_refinement 'SHELXL-97 (Sheldrick, 1997)'
_computing_structure_solution 'SIR92 (Altomare et al., 1994)'
_diffrn_ambient_temperature 150(1)
_diffrn_detector_area_resol_mean 9.091
_diffrn_measured_fraction_theta_full 0.997
_diffrn_measured_fraction_theta_max 0.997
_diffrn_measurement_device_type 'Bruker Nonius KappaCCD area detector'
_diffrn_measurement_method '\f and \w scans to fill the Ewald sphere'
_diffrn_radiation_monochromator graphite
_diffrn_radiation_source 'fine-focus sealed tube'
_diffrn_radiation_type MoK\a
_diffrn_radiation_wavelength 0.71073
_diffrn_reflns_av_R_equivalents 0.0460
_diffrn_reflns_av_sigmaI/netI 0.0340
_diffrn_reflns_limit_h_max 15
_diffrn_reflns_limit_h_min -14
_diffrn_reflns_limit_k_max 15
_diffrn_reflns_limit_k_min -15
_diffrn_reflns_limit_l_max 21
_diffrn_reflns_limit_l_min -17
_diffrn_reflns_number 18494
_diffrn_reflns_theta_full 27.50
_diffrn_reflns_theta_max 27.50
_diffrn_reflns_theta_min 2.08
_diffrn_standards_number 0
_exptl_absorpt_coefficient_mu 2.675
_exptl_absorpt_correction_T_max 0.598
_exptl_absorpt_correction_T_min 0.450
_exptl_absorpt_correction_type integration
_exptl_absorpt_process_details
;
Gaussian integration (Coppens, 1970)
;
_exptl_crystal_colour red
_exptl_crystal_density_diffrn 1.569
_exptl_crystal_density_method 'not measured'
_exptl_crystal_description block
_exptl_crystal_F_000 1128
_exptl_crystal_size_max 0.63
_exptl_crystal_size_mid 0.26
_exptl_crystal_size_min 0.24
_refine_diff_density_max 0.375
_refine_diff_density_min -0.449
_refine_diff_density_rms 0.076
_refine_ls_abs_structure_details 'Flack H D (1983), Acta Cryst. A39, 876-881'
_refine_ls_abs_structure_Flack -0.003(9)
_refine_ls_extinction_method none
_refine_ls_goodness_of_fit_ref 1.090
_refine_ls_hydrogen_treatment constr
_refine_ls_matrix_type full
_refine_ls_number_parameters 271
_refine_ls_number_reflns 5480
_refine_ls_number_restraints 0
_refine_ls_restrained_S_all 1.090
_refine_ls_R_factor_all 0.0330
_refine_ls_R_factor_gt 0.0243
_refine_ls_shift/su_max 0.002
_refine_ls_shift/su_mean 0.000
_refine_ls_structure_factor_coef Fsqd
_refine_ls_weighting_details 'calc w=1/[\s^2^(Fo^2^)+(0.0171P)^2^+1.7690P] where P=(Fo^2^+2Fc^2^)/3'
_refine_ls_weighting_scheme calc
_refine_ls_wR_factor_gt 0.0509
_refine_ls_wR_factor_ref 0.0555
_reflns_number_gt 4934
_reflns_number_total 5480
_reflns_threshold_expression >2sigma(I)
_cod_data_source_file c2dt30146f.txt
_cod_data_source_block 2
_cod_database_code 7018967

loop_
_symmetry_equiv_pos_as_xyz
'x, y, z'
'-x+1/2, -y, z+1/2'
'x+1/2, -y+1/2, -z'
'-x, y+1/2, -z+1/2'

loop_
_atom_site_label
_atom_site_type_symbol
_atom_site_fract_x
_atom_site_fract_y
_atom_site_fract_z
_atom_site_U_iso_or_equiv
_atom_site_adp_type
_atom_site_occupancy
_atom_site_symmetry_multiplicity
_atom_site_calc_flag
_atom_site_refinement_flags
Sb1 Sb 0.679994(15) 0.495610(17) 0.900326(10) 0.01886(5) Uani 1 1 d .
Se1 Se 0.73510(3) 0.31881(3) 0.84657(2) 0.02806(8) Uani 1 1 d .
N1 N 0.4879(2) 0.4474(2) 0.90836(15) 0.0190(5) Uani 1 1 d .
C1 C 0.6412(3) 0.4702(2) 1.02647(18) 0.0226(7) Uani 1 1 d .
N2 N 0.8443(2) 0.5327(2) 0.97807(16) 0.0258(6) Uani 1 1 d .
C23 C 1.0264(3) 0.5055(4) 0.9144(2) 0.0393(8) Uani 1 1 d .
C8 C 0.4205(2) 0.4387(2) 0.8365(2) 0.0204(6) Uani 1 1 d .
C7 C 0.4512(3) 0.4298(3) 0.98180(19) 0.0234(7) Uani 1 1 d .
C18 C 0.9426(3) 0.5750(3) 0.9388(2) 0.0321(8) Uani 1 1 d .
C13 C 0.3886(3) 0.3363(3) 0.8070(2) 0.0248(7) Uani 1 1 d .
C6 C 0.7211(3) 0.4910(3) 1.08589(17) 0.0268(6) Uani 1 1 d .
C10 C 0.3355(3) 0.5264(3) 0.7209(2) 0.0304(7) Uani 1 1 d .
H10 H 0.3197 0.5890 0.6909 0.036 Uiso 1 1 d R
C9 C 0.3946(3) 0.5347(2) 0.79361(19) 0.0216(6) Uani 1 1 d .
C19 C 0.9447(3) 0.6871(3) 0.9213(3) 0.0449(10) Uani 1 1 d .
C20 C 1.0356(4) 0.7256(4) 0.8762(3) 0.0626(15) Uani 1 1 d .
H20 H 1.0399 0.7992 0.8631 0.075 Uiso 1 1 d R
C2 C 0.5338(3) 0.4404(3) 1.04847(19) 0.0264(7) Uani 1 1 d .
C5 C 0.6937(3) 0.4787(3) 1.16904(19) 0.0354(8) Uani 1 1 d .
H5 H 0.7458 0.4940 1.2096 0.042 Uiso 1 1 d R
C17 C 0.8303(3) 0.5296(2) 1.05672(19) 0.0268(7) Uani 1 1 d .
C16 C 0.4185(3) 0.2335(3) 0.8518(2) 0.0323(8) Uani 1 1 d .
H16A H 0.3707 0.2251 0.8987 0.039 Uiso 1 1 d R
H16B H 0.4096 0.1724 0.8156 0.039 Uiso 1 1 d R
H16C H 0.4942 0.2375 0.8699 0.039 Uiso 1 1 d R
C14 C 0.3335(3) 0.4034(3) 1.0021(2) 0.0327(8) Uani 1 1 d .
H14A H 0.2911 0.3982 0.9522 0.039 Uiso 1 1 d R
H14B H 0.3305 0.3352 1.0309 0.039 Uiso 1 1 d R
H14C H 0.3032 0.4598 1.0363 0.039 Uiso 1 1 d R
C4 C 0.5883(4) 0.4444(3) 1.1909(2) 0.0409(10) Uani 1 1 d .
H4 H 0.5715 0.4335 1.2462 0.049 Uiso 1 1 d R
C11 C 0.3023(4) 0.4261(3) 0.6919(2) 0.0404(10) Uani 1 1 d .
H11 H 0.2614 0.4218 0.6435 0.049 Uiso 1 1 d R
C12 C 0.3279(3) 0.3324(3) 0.7349(2) 0.0350(8) Uani 1 1 d .
H12 H 0.3037 0.2655 0.7151 0.042 Uiso 1 1 d R
C3 C 0.5082(3) 0.4259(3) 1.1318(2) 0.0360(9) Uani 1 1 d .
H3 H 0.4374 0.4039 1.1473 0.043 Uiso 1 1 d R
C24 C 0.9172(4) 0.5658(3) 1.1169(2) 0.0429(10) Uani 1 1 d .
H24A H 0.9743 0.6047 1.0881 0.052 Uiso 1 1 d R
H24B H 0.8843 0.6125 1.1575 0.052 Uiso 1 1 d R
H24C H 0.9487 0.5033 1.1435 0.052 Uiso 1 1 d R
C15 C 0.4249(3) 0.6447(3) 0.8271(2) 0.0295(8) Uani 1 1 d .
H15A H 0.3972 0.7001 0.7907 0.035 Uiso 1 1 d R
H15B H 0.3928 0.6541 0.8807 0.035 Uiso 1 1 d R
H15C H 0.5041 0.6505 0.8309 0.035 Uiso 1 1 d R
C21 C 1.1177(4) 0.6574(5) 0.8502(4) 0.0726(17) Uani 1 1 d .
H21 H 1.1776 0.6855 0.8211 0.087 Uiso 1 1 d R
C26 C 1.0241(3) 0.3868(3) 0.9352(3) 0.0445(10) Uani 1 1 d .
H26A H 1.0679 0.3475 0.8958 0.053 Uiso 1 1 d R
H26B H 1.0537 0.3756 0.9894 0.053 Uiso 1 1 d R
H26C H 0.9490 0.3612 0.9333 0.053 Uiso 1 1 d R
C25 C 0.8534(4) 0.7600(3) 0.9512(3) 0.0572(14) Uani 1 1 d .
H25A H 0.8693 0.8340 0.9362 0.069 Uiso 1 1 d R
H25B H 0.7847 0.7379 0.9264 0.069 Uiso 1 1 d R
H25C H 0.8474 0.7546 1.0100 0.069 Uiso 1 1 d R
C22 C 1.1130(3) 0.5489(4) 0.8685(3) 0.0559(13) Uani 1 1 d .
H22 H 1.1678 0.5027 0.8483 0.067 Uiso 1 1 d R

loop_
_atom_site_aniso_label
_atom_site_aniso_U_11
_atom_site_aniso_U_22
_atom_site_aniso_U_33
_atom_site_aniso_U_23
_atom_site_aniso_U_13
_atom_site_aniso_U_12
Sb1 0.01969(8) 0.02121(9) 0.01569(8) 0.00119(9) -0.00167(7) -0.00100(10)
Se1 0.02964(17) 0.02598(16) 0.02854(17) -0.00577(13) -0.00145(15) 0.00315(14)
N1 0.0199(12) 0.0187(12) 0.0183(13) 0.0018(10) -0.0027(11) -0.0005(10)
C1 0.0289(16) 0.0222(16) 0.0167(13) -0.0021(11) -0.0004(12) 0.0058(12)
N2 0.0247(15) 0.0236(13) 0.0292(14) 0.0011(10) -0.0092(11) -0.0018(10)
C23 0.0226(15) 0.051(2) 0.0441(19) 0.019(2) -0.0065(14) -0.003(2)
C8 0.0189(15) 0.0232(16) 0.0192(15) 0.0041(13) 0.0013(13) -0.0009(12)
C7 0.0256(17) 0.0198(15) 0.0247(16) -0.0002(12) 0.0034(13) 0.0035(13)
C18 0.0295(19) 0.0333(19) 0.0335(19) 0.0099(15) -0.0180(15) -0.0126(15)
C13 0.0246(17) 0.0225(16) 0.0274(16) 0.0018(13) -0.0032(13) -0.0039(14)
C6 0.0353(15) 0.0236(15) 0.0217(14) -0.0004(13) -0.0047(12) 0.0072(16)
C10 0.0350(19) 0.0260(17) 0.0301(16) 0.0059(12) -0.0082(14) 0.0025(14)
C9 0.0208(15) 0.0208(15) 0.0233(15) 0.0001(11) 0.0028(12) 0.0018(12)
C19 0.047(2) 0.035(2) 0.053(2) 0.0134(17) -0.0322(19) -0.0187(19)
C20 0.063(3) 0.053(3) 0.072(3) 0.037(2) -0.035(3) -0.035(3)
C2 0.0319(18) 0.0276(17) 0.0195(15) 0.0024(13) 0.0028(14) 0.0070(14)
C5 0.048(2) 0.040(2) 0.0183(14) -0.0065(13) -0.0110(14) 0.0119(17)
C17 0.0352(18) 0.0154(14) 0.0298(16) -0.0018(11) -0.0125(15) 0.0026(13)
C16 0.038(2) 0.0221(16) 0.0369(19) 0.0050(15) -0.0064(17) -0.0051(14)
C14 0.0268(19) 0.043(2) 0.0287(17) 0.0067(14) 0.0084(15) -0.0006(16)
C4 0.051(3) 0.056(2) 0.0152(16) 0.0014(16) 0.0048(16) 0.014(2)
C11 0.050(3) 0.0341(18) 0.038(2) -0.0027(15) -0.0237(18) -0.0027(18)
C12 0.039(2) 0.0245(16) 0.0411(19) -0.0026(14) -0.0147(17) -0.0037(17)
C3 0.037(2) 0.049(2) 0.0222(17) 0.0059(16) 0.0050(15) 0.0077(18)
C24 0.057(3) 0.033(2) 0.039(2) 0.0039(16) -0.0274(19) -0.0057(18)
C15 0.035(2) 0.0223(17) 0.0313(19) 0.0021(14) -0.0053(15) 0.0014(14)
C21 0.033(2) 0.098(4) 0.087(4) 0.051(3) -0.018(3) -0.025(3)
C26 0.024(2) 0.050(3) 0.059(3) 0.012(2) 0.0050(18) 0.0063(18)
C25 0.079(4) 0.026(2) 0.066(3) 0.0011(19) -0.042(3) -0.005(2)
C22 0.0211(19) 0.083(3) 0.064(3) 0.036(2) -0.0038(18) -0.010(2)

loop_
_atom_type_symbol
_atom_type_description
_atom_type_scat_dispersion_real
_atom_type_scat_dispersion_imag
_atom_type_scat_source
C C 0.0033 0.0016 'International Tables Vol C Tables 4.2.6.8 and 6.1.1.4'
H H 0.0000 0.0000 'International Tables Vol C Tables 4.2.6.8 and 6.1.1.4'
N N 0.0061 0.0033 'International Tables Vol C Tables 4.2.6.8 and 6.1.1.4'
Se Se -0.0929 2.2259 'International Tables Vol C Tables 4.2.6.8 and 6.1.1.4'
Sb Sb -0.5866 1.5461 'International Tables Vol C Tables 4.2.6.8 and 6.1.1.4'

loop_
_exptl_crystal_face_index_h
_exptl_crystal_face_index_k
_exptl_crystal_face_index_l
_exptl_crystal_face_perp_dist
0 1 0 0.132
0 -1 0 0.095
0 0 1 0.314
0 0 -1 0.195
1 0 0 0.096
-1 0 0 0.118

loop_
_geom_angle_atom_site_label_1
_geom_angle_atom_site_label_2
_geom_angle_atom_site_label_3
_geom_angle
C1 Sb1 N2 72.66(11)
C1 Sb1 N1 72.41(11)
N2 Sb1 N1 145.02(9)
C1 Sb1 Se1 105.97(8)
N2 Sb1 Se1 97.65(6)
N1 Sb1 Se1 93.61(6)
C7 N1 C8 123.3(3)
C7 N1 Sb1 115.0(2)
C8 N1 Sb1 121.67(18)
C6 C1 C2 121.1(3)
C6 C1 Sb1 119.3(2)
C2 C1 Sb1 119.4(2)
C17 N2 C18 123.8(3)
C17 N2 Sb1 114.1(2)
C18 N2 Sb1 121.0(2)
C18 C23 C22 117.9(4)
C18 C23 C26 121.5(3)
C22 C23 C26 120.6(4)
C13 C8 C9 121.5(3)
C13 C8 N1 120.3(3)
C9 C8 N1 118.1(3)
N1 C7 C2 115.6(3)
N1 C7 C14 124.5(3)
C2 C7 C14 119.9(3)
C23 C18 C19 122.3(4)
C23 C18 N2 120.4(3)
C19 C18 N2 117.1(4)
C12 C13 C8 117.8(3)
C12 C13 C16 120.6(3)
C8 C13 C16 121.5(3)
C1 C6 C5 119.1(3)
C1 C6 C17 117.1(3)
C5 C6 C17 123.7(3)
C11 C10 C9 120.5(3)
C11 C10 H10 120.0
C9 C10 H10 119.5
C10 C9 C8 118.5(3)
C10 C9 C15 120.0(3)
C8 C9 C15 121.4(3)
C20 C19 C18 116.7(4)
C20 C19 C25 122.9(4)
C18 C19 C25 120.4(4)
C21 C20 C19 121.5(4)
C21 C20 H20 119.1
C19 C20 H20 119.4
C1 C2 C3 119.1(3)
C1 C2 C7 117.5(3)
C3 C2 C7 123.3(3)
C4 C5 C6 119.8(3)
C4 C5 H5 120.0
C6 C5 H5 120.2
N2 C17 C6 116.4(3)
N2 C17 C24 123.0(3)
C6 C17 C24 120.6(3)
C13 C16 H16A 109.4
C13 C16 H16B 109.5
H16A C16 H16B 109.5
C13 C16 H16C 109.5
H16A C16 H16C 109.5
H16B C16 H16C 109.5
C7 C14 H14A 109.6
C7 C14 H14B 109.4
H14A C14 H14B 109.5
C7 C14 H14C 109.4
H14A C14 H14C 109.5
H14B C14 H14C 109.5
C3 C4 C5 121.0(3)
C3 C4 H4 119.6
C5 C4 H4 119.4
C10 C11 C12 120.5(3)
C10 C11 H11 119.6
C12 C11 H11 120.0
C11 C12 C13 121.2(3)
C11 C12 H12 119.4
C13 C12 H12 119.3
C4 C3 C2 119.7(4)
C4 C3 H3 120.2
C2 C3 H3 120.0
C17 C24 H24A 109.4
C17 C24 H24B 109.6
H24A C24 H24B 109.5
C17 C24 H24C 109.4
H24A C24 H24C 109.5
H24B C24 H24C 109.5
C9 C15 H15A 109.3
C9 C15 H15B 109.8
H15A C15 H15B 109.5
C9 C15 H15C 109.4
H15A C15 H15C 109.5
H15B C15 H15C 109.5
C20 C21 C22 120.1(4)
C20 C21 H21 119.6
C22 C21 H21 120.3
C23 C26 H26A 109.2
C23 C26 H26B 109.9
H26A C26 H26B 109.5
C23 C26 H26C 109.3
H26A C26 H26C 109.5
H26B C26 H26C 109.5
C19 C25 H25A 109.6
C19 C25 H25B 109.2
H25A C25 H25B 109.5
C19 C25 H25C 109.6
H25A C25 H25C 109.5
H25B C25 H25C 109.5
C21 C22 C23 121.4(5)
C21 C22 H22 119.3
C23 C22 H22 119.3

loop_
_geom_bond_atom_site_label_1
_geom_bond_atom_site_label_2
_geom_bond_distance
Sb1 C1 2.124(3)
Sb1 N2 2.394(3)
Sb1 N1 2.395(2)
Sb1 Se1 2.4329(4)
N1 C7 1.290(4)
N1 C8 1.426(4)
C1 C6 1.388(4)
C1 C2 1.392(5)
N2 C17 1.289(4)
N2 C18 1.442(5)
C23 C18 1.381(6)
C23 C22 1.389(5)
C23 C26 1.497(6)
C8 C13 1.400(4)
C8 C9 1.404(4)
C7 C2 1.477(5)
C7 C14 1.493(5)
C18 C19 1.407(5)
C13 C12 1.381(5)
C13 C16 1.501(4)
C6 C5 1.399(4)
C6 C17 1.477(5)
C10 C11 1.378(5)
C10 C9 1.383(4)
C10 H10 0.9300
C9 C15 1.502(4)
C19 C20 1.401(7)
C19 C25 1.500(7)
C20 C21 1.363(8)
C20 H20 0.9301
C2 C3 1.400(5)
C5 C4 1.384(6)
C5 H5 0.9299
C17 C24 1.500(5)
C16 H16A 0.9600
C16 H16B 0.9600
C16 H16C 0.9599
C14 H14A 0.9600
C14 H14B 0.9600
C14 H14C 0.9600
C4 C3 1.380(5)
C4 H4 0.9301
C11 C12 1.380(5)
C11 H11 0.9299
C12 H12 0.9300
C3 H3 0.9301
C24 H24A 0.9600
C24 H24B 0.9601
C24 H24C 0.9600
C15 H15A 0.9600
C15 H15B 0.9600
C15 H15C 0.9600
C21 C22 1.367(7)
C21 H21 0.9299
C26 H26A 0.9600
C26 H26B 0.9600
C26 H26C 0.9600
C25 H25A 0.9600
C25 H25B 0.9600
C25 H25C 0.9600
C22 H22 0.9300
